data_9011170
loop_
_publ_author_name
'Callmer, B.'

_publ_section_title
;
 An accurate refinement of the beta-rhombohedral boron structure
;
_journal_name_full 'Acta Crystallographica, Section B'
_journal_page_first 1951
_journal_page_last 1954
_journal_paper_doi 10.1107/S0567740877007389
_journal_volume 33
_journal_year 1977
_chemical_compound_source Synthetic
_chemical_formula_sum B
_chemical_name_common Boron
_chemical_name_mineral Boron
_space_group_IT_number 166
_symmetry_space_group_name_Hall '-R 3 2"'
_symmetry_space_group_name_H-M 'R -3 m :H'
_cell_angle_alpha 90
_cell_angle_beta 90
_cell_angle_gamma 120
_cell_length_a 10.9251
_cell_length_b 10.9251
_cell_length_c 23.8143
_cell_formula_units_Z 36
_cell_volume 2461.610
_database_code_amcsd 0009595
_exptl_crystal_density_diffrn 2.295
_cod_original_sg_symbol_H-M 'R -3 m'
_cod_database_code 9011170

loop_
_space_group_symop_operation_xyz
x,y,z
2/3+x,1/3+y,1/3+z
1/3+x,2/3+y,2/3+z
x,x-y,z
2/3+x,1/3+x-y,1/3+z
1/3+x,2/3+x-y,2/3+z
y,x,-z
2/3+y,1/3+x,1/3-z
1/3+y,2/3+x,2/3-z
-x+y,y,z
2/3-x+y,1/3+y,1/3+z
1/3-x+y,2/3+y,2/3+z
-x,-x+y,-z
2/3-x,1/3-x+y,1/3-z
1/3-x,2/3-x+y,2/3-z
-y,-x,z
2/3-y,1/3-x,1/3+z
1/3-y,2/3-x,2/3+z
x-y,-y,-z
2/3+x-y,1/3-y,1/3-z
1/3+x-y,2/3-y,2/3-z
y,-x+y,-z
2/3+y,1/3-x+y,1/3-z
1/3+y,2/3-x+y,2/3-z
-x+y,-x,z
2/3-x+y,1/3-x,1/3+z
1/3-x+y,2/3-x,2/3+z
-x,-y,-z
2/3-x,1/3-y,1/3-z
1/3-x,2/3-y,2/3-z
-y,x-y,z
2/3-y,1/3+x-y,1/3+z
1/3-y,2/3+x-y,2/3+z
x-y,x,-z
2/3+x-y,1/3+x,1/3-z
1/3+x-y,2/3+x,2/3-z

loop_
_atom_site_label
_atom_site_fract_x
_atom_site_fract_y
_atom_site_fract_z
_atom_site_occupancy
_atom_site_U_iso_or_equiv
B1 0.17302 0.17400 0.17661 1.00000 0.00618
B2 0.31887 0.29536 0.12935 1.00000 0.00514
B3 0.26165 0.21766 0.41974 1.00000 0.00570
B4 0.23496 0.25151 0.34689 1.00000 0.00532
B5 0.05436 0.10872 0.94389 1.00000 0.00496
B6 0.08640 0.17280 0.01309 1.00000 0.00503
B7 0.10981 0.21961 0.88617 1.00000 0.00494
B8 0.17017 0.34034 0.02778 1.00000 0.00564
B9 0.12873 0.25746 0.76625 1.00000 0.00503
B10 0.10211 0.20421 0.69851 1.00000 0.00476
B11 0.05652 0.11303 0.32659 1.00000 0.00500
B12 0.08962 0.17924 0.39902 1.00000 0.00531
B13 0.05784 0.11568 0.55385 0.73400 0.01051
B14 0.00000 0.00000 0.38535 1.00000 0.00483
B15 0.00000 0.00000 0.50000 1.00000 0.01292
B16 0.05574 0.11147 0.11727 0.24800 0.00418

loop_
_cod_related_entry_id
_cod_related_entry_database
_cod_related_entry_code
1 AMCSD 0009595
